data_2219095
loop_
_publ_author_name
'Yehye, Wagee A.'
'Ariffin, Azhar'
'Ng, Seik Weng'

_publ_section_title
;<i>N</i>'-(3,5-Di-<i>tert</i>-butyl-4-hydroxybenzylidene)-2-hydroxybenzohydrazide
 methanol solvate
;
_journal_coeditor_code LH2656
_journal_issue 8
_journal_name_full 'Acta Crystallographica Section E'
_journal_page_first o1452
_journal_paper_doi 10.1107/S1600536808020746
_journal_volume 64
_journal_year 2008
_chemical_formula_iupac 'C22 H28 N2 O3, C H4 O'
_chemical_formula_moiety 'C22 H28 N2 O3, C H4 O'
_chemical_formula_sum 'C23 H32 N2 O4'
_chemical_formula_weight 400.51
_chemical_name_systematic
;
N'-(3,5-Di-<i>tert</i>-butyl-4-hydroxybenzylidene)-2-hydroxybenzohydrazide
methanol solvate
;
_space_group_IT_number 15
_symmetry_cell_setting monoclinic
_symmetry_space_group_name_Hall '-C 2yc'
_symmetry_space_group_name_H-M 'C 1 2/c 1'
_atom_sites_solution_hydrogens geom
_atom_sites_solution_primary direct
_atom_sites_solution_secondary difmap
_audit_creation_method SHELXL-97
_cell_angle_alpha 90.00
_cell_angle_beta 96.389(3)
_cell_angle_gamma 90.00
_cell_formula_units_Z 16
_cell_length_a 24.184(4)
_cell_length_b 11.198(2)
_cell_length_c 33.112(5)
_cell_measurement_reflns_used 2005
_cell_measurement_temperature 100(2)
_cell_measurement_theta_max 19.8
_cell_measurement_theta_min 2.3
_cell_volume 8911(3)
_computing_cell_refinement 'SAINT (Bruker, 2007)'
_computing_data_collection 'APEX2 (Bruker, 2007) [or SMART software for SMART machine?]'
_computing_data_reduction 'SAINT (Bruker, 2007)'
_computing_molecular_graphics 'X-SEED (Barbour, 2001)'
_computing_publication_material 'publCIF (Westrip, 2008)'
_computing_structure_refinement 'SHELXL97 (Sheldrick, 2008)'
_computing_structure_solution 'SHELXS97 (Sheldrick, 2008)'
_diffrn_ambient_temperature 100(2)
_diffrn_measured_fraction_theta_full 0.998
_diffrn_measured_fraction_theta_max 0.998
_diffrn_measurement_device_type 'Bruker SMART APEX'
_diffrn_measurement_method \w
_diffrn_radiation_monochromator graphite
_diffrn_radiation_source 'fine-focus sealed tube'
_diffrn_radiation_type MoK\a
_diffrn_radiation_wavelength 0.71073
_diffrn_reflns_av_R_equivalents 0.0905
_diffrn_reflns_av_sigmaI/netI 0.1197
_diffrn_reflns_limit_h_max 31
_diffrn_reflns_limit_h_min -29
_diffrn_reflns_limit_k_max 14
_diffrn_reflns_limit_k_min -14
_diffrn_reflns_limit_l_max 43
_diffrn_reflns_limit_l_min -37
_diffrn_reflns_number 22590
_diffrn_reflns_theta_full 25.00
_diffrn_reflns_theta_max 27.50
_diffrn_reflns_theta_min 1.24
_diffrn_standards_decay_% 0
_diffrn_standards_interval_count 0
_diffrn_standards_interval_time 0
_diffrn_standards_number 0
_exptl_absorpt_coefficient_mu 0.081
_exptl_absorpt_correction_type none
_exptl_crystal_colour Colorless
_exptl_crystal_density_diffrn 1.194
_exptl_crystal_density_method 'not measured'
_exptl_crystal_description Block
_exptl_crystal_F_000 3456
_exptl_crystal_size_max 0.35
_exptl_crystal_size_mid 0.20
_exptl_crystal_size_min 0.15
_refine_diff_density_max 0.743
_refine_diff_density_min -0.579
_refine_ls_extinction_method none
_refine_ls_goodness_of_fit_ref 1.093
_refine_ls_hydrogen_treatment constr
_refine_ls_matrix_type full
_refine_ls_number_parameters 529
_refine_ls_number_reflns 7825
_refine_ls_number_restraints 0
_refine_ls_restrained_S_all 1.093
_refine_ls_R_factor_all 0.1260
_refine_ls_R_factor_gt 0.0743
_refine_ls_shift/su_max 0.001
_refine_ls_shift/su_mean 0.000
_refine_ls_structure_factor_coef Fsqd
_refine_ls_weighting_details 'calc w=1/[\s^2^(Fo^2^)+(0.1232P)^2^] where P=(Fo^2^+2Fc^2^)/3'
_refine_ls_weighting_scheme calc
_refine_ls_wR_factor_gt 0.1994
_refine_ls_wR_factor_ref 0.2388
_reflns_number_gt 4711
_reflns_number_total 7825
_reflns_threshold_expression I>2\s(I)
_cod_data_source_file lh2656.cif
_cod_data_source_block I
_cod_original_cell_volume 8911(2)
_cod_original_sg_symbol_H-M 'C 2/c'
_cod_database_code 2219095
_cod_database_fobs_code 2219095

loop_
_symmetry_equiv_pos_as_xyz
'x, y, z'
'-x, y, -z+1/2'
'x+1/2, y+1/2, z'
'-x+1/2, y+1/2, -z+1/2'
'-x, -y, -z'
'x, -y, z-1/2'
'-x+1/2, -y+1/2, -z'
'x+1/2, -y+1/2, z-1/2'

loop_
_atom_site_type_symbol
_atom_site_label
_atom_site_fract_x
_atom_site_fract_y
_atom_site_fract_z
_atom_site_U_iso_or_equiv
_atom_site_adp_type
_atom_site_calc_flag
_atom_site_refinement_flags
_atom_site_occupancy
O O1 0.41029(12) 0.4254(2) 0.44485(9) 0.0356(7) Uani d . 1
H H1O 0.3871 0.4200 0.4241 0.053 Uiso calc R 1
O O2 0.34515(11) 0.3243(2) 0.39032(8) 0.0342(7) Uani d . 1
O O3 0.11317(11) 0.0188(2) 0.20608(8) 0.0353(7) Uani d . 1
H H3O 0.0785 0.0210 0.2001 0.053 Uiso d R 1
O O4 0.22728(12) 0.6204(2) 0.44067(10) 0.0429(8) Uani d . 1
H H4O 0.2122 0.5528 0.4390 0.064 Uiso calc R 1
O O5 0.26877(11) 0.9807(2) 0.44825(8) 0.0294(6) Uani d . 1
O O6 0.57906(11) 0.8192(2) 0.34770(9) 0.0386(7) Uani d . 1
H H6O 0.5839 0.8150 0.3230 0.058 Uiso d R 1
O O7 0.23156(15) 0.3840(3) 0.35578(11) 0.0607(10) Uani d . 1
H H7O 0.2558 0.3310 0.3540 0.091 Uiso calc R 1
O O8 0.19213(18) 0.4046(3) 0.42874(13) 0.0748(12) Uani d . 1
H H8O 0.1911 0.3752 0.4053 0.112 Uiso calc R 1
N N1 0.31735(12) 0.1345(2) 0.39729(9) 0.0227(7) Uani d . 1
H H1N 0.3206 0.0665 0.4107 0.027 Uiso calc R 1
N N2 0.27940(12) 0.1464(3) 0.36298(9) 0.0231(7) Uani d . 1
N N3 0.29514(12) 0.7952(3) 0.43174(9) 0.0238(7) Uani d . 1
H H3N 0.2874 0.7184 0.4310 0.029 Uiso calc R 1
N N4 0.34361(12) 0.8351(2) 0.41793(9) 0.0225(7) Uani d . 1
C C1 0.41722(15) 0.3175(3) 0.46271(12) 0.0259(9) Uani d . 1
C C2 0.45363(16) 0.3079(3) 0.49784(12) 0.0307(9) Uani d . 1
H H2 0.4723 0.3770 0.5090 0.037 Uiso calc R 1
C C3 0.46304(15) 0.1999(3) 0.51663(12) 0.0304(9) Uani d . 1
H H3 0.4878 0.1948 0.5409 0.036 Uiso calc R 1
C C4 0.43671(16) 0.0973(3) 0.50049(11) 0.0294(9) Uani d . 1
H H4 0.4443 0.0222 0.5132 0.035 Uiso calc R 1
C C5 0.39967(15) 0.1052(3) 0.46608(11) 0.0269(9) Uani d . 1
H H5 0.3814 0.0353 0.4552 0.032 Uiso calc R 1
C C6 0.38847(15) 0.2155(3) 0.44670(11) 0.0212(8) Uani d . 1
C C7 0.34899(15) 0.2288(3) 0.40966(11) 0.0244(8) Uani d . 1
C C8 0.25488(15) 0.0499(3) 0.35060(11) 0.0219(8) Uani d . 1
H H8 0.2634 -0.0217 0.3654 0.026 Uiso calc R 1
C C9 0.21440(14) 0.0456(3) 0.31464(11) 0.0221(8) Uani d . 1
C C10 0.19724(14) 0.1480(3) 0.29246(11) 0.0233(8) Uani d . 1
H H10 0.2097 0.2241 0.3024 0.028 Uiso calc R 1
C C11 0.16278(15) 0.1412(3) 0.25655(11) 0.0247(8) Uani d . 1
C C12 0.14477(15) 0.0285(3) 0.24271(11) 0.0266(9) Uani d . 1
C C13 0.15856(14) -0.0763(3) 0.26509(11) 0.0231(8) Uani d . 1
C C14 0.19380(14) -0.0637(3) 0.30063(11) 0.0224(8) Uani d . 1
H H14 0.2043 -0.1331 0.3161 0.027 Uiso calc R 1
C C15 0.14478(16) 0.2559(3) 0.23255(12) 0.0304(9) Uani d . 1
C C16 0.16803(18) 0.3676(3) 0.25461(13) 0.0392(11) Uani d . 1
H H16A 0.2087 0.3631 0.2585 0.059 Uiso calc R 1
H H16B 0.1538 0.3731 0.2811 0.059 Uiso calc R 1
H H16C 0.1565 0.4383 0.2384 0.059 Uiso calc R 1
C C17 0.16714(17) 0.2539(4) 0.19088(12) 0.0355(10) Uani d . 1
H H17A 0.2077 0.2460 0.1947 0.053 Uiso calc R 1
H H17B 0.1569 0.3283 0.1764 0.053 Uiso calc R 1
H H17C 0.1510 0.1860 0.1750 0.053 Uiso calc R 1
C C18 0.08109(17) 0.2675(4) 0.22733(13) 0.0438(11) Uani d . 1
H H18A 0.0674 0.2684 0.2541 0.066 Uiso calc R 1
H H18B 0.0648 0.1996 0.2116 0.066 Uiso calc R 1
H H18C 0.0704 0.3420 0.2130 0.066 Uiso calc R 1
C C19 0.13496(15) -0.1998(3) 0.25148(12) 0.0264(9) Uani d . 1
C C20 0.15632(18) -0.2376(4) 0.21133(13) 0.0435(11) Uani d . 1
H H20A 0.1971 -0.2385 0.2148 0.065 Uiso calc R 1
H H20B 0.1431 -0.1807 0.1899 0.065 Uiso calc R 1
H H20C 0.1424 -0.3176 0.2038 0.065 Uiso calc R 1
C C21 0.15297(17) -0.2956(3) 0.28285(13) 0.0360(10) Uani d . 1
H H21A 0.1937 -0.3001 0.2868 0.054 Uiso calc R 1
H H21B 0.1377 -0.3729 0.2733 0.054 Uiso calc R 1
H H21C 0.1391 -0.2754 0.3087 0.054 Uiso calc R 1
C C22 0.07069(15) -0.1977(3) 0.24675(12) 0.0300(9) Uani d . 1
H H22A 0.0564 -0.2766 0.2382 0.045 Uiso calc R 1
H H22B 0.0572 -0.1382 0.2263 0.045 Uiso calc R 1
H H22C 0.0576 -0.1768 0.2728 0.045 Uiso calc R 1
C C23 0.19310(15) 0.6993(3) 0.45657(11) 0.0242(8) Uani d . 1
C C24 0.14403(15) 0.6612(3) 0.46956(11) 0.0273(9) Uani d . 1
H H24 0.1345 0.5790 0.4677 0.033 Uiso calc R 1
C C25 0.10856(16) 0.7406(4) 0.48518(12) 0.0321(9) Uani d . 1
H H25 0.0743 0.7132 0.4933 0.038 Uiso calc R 1
C C26 0.12249(16) 0.8591(4) 0.48915(12) 0.0317(9) Uani d . 1
H H26 0.0982 0.9134 0.5004 0.038 Uiso calc R 1
C C27 0.17232(15) 0.8997(3) 0.47672(11) 0.0260(9) Uani d . 1
H H27 0.1820 0.9817 0.4797 0.031 Uiso calc R 1
C C28 0.20813(15) 0.8210(3) 0.45986(11) 0.0234(8) Uani d . 1
C C29 0.25946(15) 0.8724(3) 0.44643(10) 0.0234(8) Uani d . 1
C C30 0.37778(15) 0.7511(3) 0.41175(10) 0.0239(8) Uani d . 1
H H30 0.3683 0.6715 0.4182 0.029 Uiso calc R 1
C C31 0.43033(14) 0.7719(3) 0.39532(10) 0.0211(8) Uani d . 1
C C32 0.44696(14) 0.8847(3) 0.38361(10) 0.0224(8) Uani d . 1
H H32 0.4234 0.9513 0.3866 0.027 Uiso calc R 1
C C33 0.49662(14) 0.9020(3) 0.36783(10) 0.0230(8) Uani d . 1
C C34 0.53000(15) 0.8001(3) 0.36417(11) 0.0246(8) Uani d . 1
C C35 0.51542(15) 0.6862(3) 0.37589(11) 0.0245(8) Uani d . 1
C C36 0.46473(15) 0.6753(3) 0.39136(11) 0.0239(8) Uani d . 1
H H36 0.4533 0.5987 0.3995 0.029 Uiso calc R 1
C C37 0.51376(15) 1.0271(3) 0.35460(11) 0.0273(9) Uani d . 1
C C38 0.47007(19) 1.1200(3) 0.36147(14) 0.0432(12) Uani d . 1
H H38A 0.4823 1.1985 0.3528 0.065 Uiso calc R 1
H H38B 0.4649 1.1227 0.3904 0.065 Uiso calc R 1
H H38C 0.4348 1.0989 0.3456 0.065 Uiso calc R 1
C C39 0.56875(19) 1.0644(4) 0.37960(15) 0.0524(13) Uani d . 1
H H39A 0.5796 1.1440 0.3711 0.079 Uiso calc R 1
H H39B 0.5980 1.0069 0.3751 0.079 Uiso calc R 1
H H39C 0.5636 1.0659 0.4085 0.079 Uiso calc R 1
C C40 0.52080(17) 1.0296(3) 0.30912(12) 0.0343(10) Uani d . 1
H H40A 0.5319 1.1100 0.3015 0.051 Uiso calc R 1
H H40B 0.4855 1.0083 0.2933 0.051 Uiso calc R 1
H H40C 0.5495 0.9722 0.3035 0.051 Uiso calc R 1
C C41 0.55184(16) 0.5756(3) 0.37138(12) 0.0329(10) Uani d . 1
C C42 0.60992(17) 0.5924(4) 0.39523(13) 0.0435(11) Uani d . 1
H H42A 0.6059 0.6071 0.4239 0.065 Uiso calc R 1
H H42B 0.6286 0.6607 0.3841 0.065 Uiso calc R 1
H H42C 0.6322 0.5201 0.3928 0.065 Uiso calc R 1
C C43 0.55643(18) 0.5518(4) 0.32594(13) 0.0442(11) Uani d . 1
H H43A 0.5191 0.5404 0.3116 0.066 Uiso calc R 1
H H43B 0.5787 0.4797 0.3232 0.066 Uiso calc R 1
H H43C 0.5744 0.6201 0.3143 0.066 Uiso calc R 1
C C44 0.52758(19) 0.4641(3) 0.38890(16) 0.0502(13) Uani d . 1
H H44A 0.4905 0.4487 0.3747 0.075 Uiso calc R 1
H H44B 0.5247 0.4761 0.4179 0.075 Uiso calc R 1
H H44C 0.5519 0.3958 0.3853 0.075 Uiso calc R 1
C C45 0.2538(2) 0.4987(4) 0.34603(17) 0.0684(16) Uani d . 1
H H45A 0.2250 0.5599 0.3467 0.103 Uiso calc R 1
H H45B 0.2660 0.4957 0.3188 0.103 Uiso calc R 1
H H45C 0.2855 0.5184 0.3660 0.103 Uiso calc R 1
C C46 0.2127(4) 0.3167(6) 0.4583(2) 0.123(3) Uani d . 1
H H46A 0.2461 0.3474 0.4745 0.185 Uiso calc R 1
H H46B 0.2219 0.2433 0.4444 0.185 Uiso calc R 1
H H46C 0.1841 0.2995 0.4763 0.185 Uiso calc R 1

loop_
_atom_site_aniso_label
_atom_site_aniso_U_11
_atom_site_aniso_U_22
_atom_site_aniso_U_33
_atom_site_aniso_U_12
_atom_site_aniso_U_13
_atom_site_aniso_U_23
O1 0.0406(18) 0.0229(14) 0.0412(18) -0.0045(12) -0.0040(13) 0.0005(13)
O2 0.0429(18) 0.0181(14) 0.0379(17) -0.0037(12) -0.0116(13) 0.0051(12)
O3 0.0337(17) 0.0385(16) 0.0287(16) -0.0108(12) -0.0179(12) 0.0070(13)
O4 0.0356(18) 0.0349(16) 0.061(2) -0.0053(13) 0.0162(15) -0.0083(16)
O5 0.0300(16) 0.0244(14) 0.0346(16) -0.0022(11) 0.0070(12) 0.0019(12)
O6 0.0275(16) 0.0450(17) 0.0456(18) 0.0027(13) 0.0147(13) 0.0094(14)
O7 0.077(3) 0.0436(19) 0.056(2) 0.0226(17) -0.0180(19) -0.0070(17)
O8 0.080(3) 0.046(2) 0.102(3) -0.0073(19) 0.029(3) -0.001(2)
N1 0.0246(17) 0.0208(16) 0.0208(16) -0.0034(13) -0.0066(13) 0.0035(13)
N2 0.0212(17) 0.0249(16) 0.0213(16) -0.0027(13) -0.0057(13) 0.0034(14)
N3 0.0200(17) 0.0213(16) 0.0303(18) -0.0023(13) 0.0042(14) 0.0023(14)
N4 0.0185(16) 0.0253(16) 0.0238(17) -0.0022(13) 0.0027(13) 0.0013(14)
C1 0.022(2) 0.026(2) 0.030(2) -0.0014(16) 0.0063(17) -0.0043(17)
C2 0.029(2) 0.033(2) 0.029(2) -0.0069(18) 0.0001(18) -0.0107(18)
C3 0.021(2) 0.043(2) 0.026(2) -0.0047(18) -0.0007(17) -0.0019(19)
C4 0.029(2) 0.032(2) 0.026(2) -0.0021(17) -0.0017(17) 0.0058(18)
C5 0.027(2) 0.0259(19) 0.027(2) -0.0027(16) -0.0010(17) -0.0036(17)
C6 0.022(2) 0.0194(18) 0.0213(19) 0.0016(15) -0.0001(15) -0.0025(15)
C7 0.027(2) 0.023(2) 0.023(2) -0.0003(16) 0.0025(16) -0.0023(17)
C8 0.024(2) 0.0210(19) 0.0204(19) 0.0012(16) 0.0023(15) 0.0044(16)
C9 0.020(2) 0.0210(19) 0.026(2) -0.0012(15) 0.0026(15) -0.0006(16)
C10 0.024(2) 0.0194(18) 0.026(2) -0.0029(15) -0.0011(16) -0.0004(16)
C11 0.021(2) 0.026(2) 0.027(2) 0.0027(16) 0.0015(16) 0.0069(17)
C12 0.021(2) 0.034(2) 0.024(2) -0.0065(16) -0.0014(16) 0.0038(17)
C13 0.0173(19) 0.030(2) 0.022(2) -0.0030(15) 0.0012(15) 0.0012(16)
C14 0.022(2) 0.0202(18) 0.026(2) 0.0023(15) 0.0040(16) 0.0021(16)
C15 0.030(2) 0.031(2) 0.029(2) 0.0032(17) -0.0061(17) 0.0083(18)
C16 0.049(3) 0.026(2) 0.039(3) 0.0062(19) -0.010(2) 0.0105(19)
C17 0.034(2) 0.038(2) 0.033(2) -0.0044(19) -0.0040(19) 0.0092(19)
C18 0.033(3) 0.053(3) 0.043(3) 0.014(2) -0.003(2) 0.014(2)
C19 0.017(2) 0.028(2) 0.033(2) -0.0039(16) 0.0008(16) -0.0062(18)
C20 0.035(3) 0.052(3) 0.044(3) -0.015(2) 0.010(2) -0.019(2)
C21 0.033(2) 0.025(2) 0.048(3) 0.0001(18) -0.005(2) -0.0034(19)
C22 0.021(2) 0.032(2) 0.036(2) -0.0071(17) 0.0010(17) -0.0039(19)
C23 0.022(2) 0.031(2) 0.020(2) 0.0029(16) 0.0006(16) -0.0010(16)
C24 0.023(2) 0.033(2) 0.026(2) -0.0068(17) 0.0013(17) 0.0020(17)
C25 0.022(2) 0.044(2) 0.030(2) -0.0017(18) 0.0005(17) 0.0029(19)
C26 0.023(2) 0.042(2) 0.030(2) 0.0068(18) 0.0046(17) -0.0001(19)
C27 0.026(2) 0.029(2) 0.023(2) 0.0053(16) 0.0026(16) 0.0045(17)
C28 0.022(2) 0.030(2) 0.0177(19) 0.0012(16) -0.0013(15) 0.0031(16)
C29 0.021(2) 0.031(2) 0.0180(19) 0.0009(16) -0.0013(15) 0.0035(16)
C30 0.022(2) 0.0259(19) 0.024(2) -0.0046(16) 0.0017(16) 0.0044(16)
C31 0.018(2) 0.0246(19) 0.0192(19) -0.0032(15) -0.0018(15) -0.0006(16)
C32 0.021(2) 0.0246(19) 0.0201(19) 0.0030(15) -0.0031(15) 0.0002(16)
C33 0.019(2) 0.031(2) 0.0181(19) -0.0037(16) -0.0034(15) -0.0027(16)
C34 0.019(2) 0.034(2) 0.020(2) -0.0005(16) 0.0015(15) 0.0047(17)
C35 0.024(2) 0.027(2) 0.022(2) 0.0036(16) -0.0019(16) 0.0047(16)
C36 0.027(2) 0.0233(19) 0.020(2) -0.0038(16) -0.0003(16) 0.0019(16)
C37 0.026(2) 0.027(2) 0.028(2) -0.0081(16) -0.0010(16) 0.0027(17)
C38 0.052(3) 0.023(2) 0.058(3) -0.0012(19) 0.020(2) 0.006(2)
C39 0.048(3) 0.052(3) 0.053(3) -0.029(2) -0.015(2) 0.008(2)
C40 0.038(3) 0.029(2) 0.036(2) -0.0051(18) 0.0030(19) 0.0038(19)
C41 0.030(2) 0.030(2) 0.039(2) 0.0071(17) 0.0091(19) 0.0029(19)
C42 0.039(3) 0.052(3) 0.039(3) 0.018(2) 0.000(2) 0.010(2)
C43 0.039(3) 0.052(3) 0.042(3) 0.013(2) 0.008(2) -0.009(2)
C44 0.050(3) 0.027(2) 0.077(4) 0.014(2) 0.026(3) 0.004(2)
C45 0.097(5) 0.037(3) 0.066(4) 0.020(3) -0.012(3) 0.007(3)
C46 0.203(9) 0.065(4) 0.103(6) 0.038(5) 0.022(6) 0.030(4)

loop_
_atom_type_symbol
_atom_type_description
_atom_type_scat_dispersion_real
_atom_type_scat_dispersion_imag
_atom_type_scat_source
C C 0.0033 0.0016 'International Tables Vol C Tables 4.2.6.8 and 6.1.1.4'
H H 0.0000 0.0000 'International Tables Vol C Tables 4.2.6.8 and 6.1.1.4'
N N 0.0061 0.0033 'International Tables Vol C Tables 4.2.6.8 and 6.1.1.4'
O O 0.0106 0.0060 'International Tables Vol C Tables 4.2.6.8 and 6.1.1.4'

loop_
_geom_angle_atom_site_label_1
_geom_angle_atom_site_label_2
_geom_angle_atom_site_label_3
_geom_angle
C1 O1 H1O 109.5
C12 O3 H3O 130.8
C23 O4 H4O 109.5
C34 O6 H6O 126.7
C45 O7 H7O 109.5
C46 O8 H8O 109.5
C7 N1 N2 118.5(3)
C7 N1 H1N 120.7
N2 N1 H1N 120.7
C8 N2 N1 115.0(3)
C29 N3 N4 120.9(3)
C29 N3 H3N 119.6
N4 N3 H3N 119.6
C30 N4 N3 113.7(3)
O1 C1 C2 118.4(3)
O1 C1 C6 122.0(3)
C2 C1 C6 119.7(3)
C3 C2 C1 120.6(4)
C3 C2 H2 119.7
C1 C2 H2 119.7
C2 C3 C4 120.6(4)
C2 C3 H3 119.7
C4 C3 H3 119.7
C5 C4 C3 119.7(4)
C5 C4 H4 120.2
C3 C4 H4 120.2
C4 C5 C6 120.8(3)
C4 C5 H5 119.6
C6 C5 H5 119.6
C5 C6 C1 118.6(3)
C5 C6 C7 122.9(3)
C1 C6 C7 118.5(3)
O2 C7 N1 120.8(3)
O2 C7 C6 121.2(3)
N1 C7 C6 118.0(3)
N2 C8 C9 122.4(3)
N2 C8 H8 118.8
C9 C8 H8 118.8
C14 C9 C10 118.4(3)
C14 C9 C8 119.2(3)
C10 C9 C8 122.4(3)
C11 C10 C9 121.6(3)
C11 C10 H10 119.2
C9 C10 H10 119.2
C10 C11 C12 118.1(3)
C10 C11 C15 120.4(3)
C12 C11 C15 121.5(3)
O3 C12 C11 119.2(3)
O3 C12 C13 118.5(3)
C11 C12 C13 122.3(3)
C14 C13 C12 116.8(3)
C14 C13 C19 120.9(3)
C12 C13 C19 122.3(3)
C13 C14 C9 122.8(3)
C13 C14 H14 118.6
C9 C14 H14 118.6
C16 C15 C18 107.3(3)
C16 C15 C17 107.2(3)
C18 C15 C17 110.4(3)
C16 C15 C11 111.5(3)
C18 C15 C11 110.4(3)
C17 C15 C11 110.0(3)
C15 C16 H16A 109.5
C15 C16 H16B 109.5
H16A C16 H16B 109.5
C15 C16 H16C 109.5
H16A C16 H16C 109.5
H16B C16 H16C 109.5
C15 C17 H17A 109.5
C15 C17 H17B 109.5
H17A C17 H17B 109.5
C15 C17 H17C 109.5
H17A C17 H17C 109.5
H17B C17 H17C 109.5
C15 C18 H18A 109.5
C15 C18 H18B 109.5
H18A C18 H18B 109.5
C15 C18 H18C 109.5
H18A C18 H18C 109.5
H18B C18 H18C 109.5
C21 C19 C20 107.3(3)
C21 C19 C13 111.3(3)
C20 C19 C13 110.5(3)
C21 C19 C22 106.8(3)
C20 C19 C22 110.3(3)
C13 C19 C22 110.5(3)
C19 C20 H20A 109.5
C19 C20 H20B 109.5
H20A C20 H20B 109.5
C19 C20 H20C 109.5
H20A C20 H20C 109.5
H20B C20 H20C 109.5
C19 C21 H21A 109.5
C19 C21 H21B 109.5
H21A C21 H21B 109.5
C19 C21 H21C 109.5
H21A C21 H21C 109.5
H21B C21 H21C 109.5
C19 C22 H22A 109.5
C19 C22 H22B 109.5
H22A C22 H22B 109.5
C19 C22 H22C 109.5
H22A C22 H22C 109.5
H22B C22 H22C 109.5
O4 C23 C24 120.3(3)
O4 C23 C28 119.7(3)
C24 C23 C28 120.0(3)
C23 C24 C25 120.9(4)
C23 C24 H24 119.6
C25 C24 H24 119.6
C26 C25 C24 120.3(4)
C26 C25 H25 119.9
C24 C25 H25 119.9
C25 C26 C27 119.9(4)
C25 C26 H26 120.0
C27 C26 H26 120.0
C26 C27 C28 120.5(4)
C26 C27 H27 119.7
C28 C27 H27 119.7
C27 C28 C23 118.4(3)
C27 C28 C29 116.9(3)
C23 C28 C29 124.7(3)
O5 C29 N3 121.8(3)
O5 C29 C28 121.5(3)
N3 C29 C28 116.7(3)
N4 C30 C31 123.1(3)
N4 C30 H30 118.4
C31 C30 H30 118.4
C36 C31 C32 119.2(3)
C36 C31 C30 118.1(3)
C32 C31 C30 122.7(3)
C33 C32 C31 121.6(3)
C33 C32 H32 119.2
C31 C32 H32 119.2
C32 C33 C34 116.8(3)
C32 C33 C37 120.7(3)
C34 C33 C37 122.5(3)
O6 C34 C35 120.7(3)
O6 C34 C33 115.8(3)
C35 C34 C33 123.5(3)
C36 C35 C34 116.5(3)
C36 C35 C41 120.4(3)
C34 C35 C41 123.1(3)
C31 C36 C35 122.3(3)
C31 C36 H36 118.9
C35 C36 H36 118.9
C38 C37 C40 106.8(3)
C38 C37 C33 111.6(3)
C40 C37 C33 111.0(3)
C38 C37 C39 107.9(4)
C40 C37 C39 109.8(3)
C33 C37 C39 109.7(3)
C37 C38 H38A 109.5
C37 C38 H38B 109.5
H38A C38 H38B 109.5
C37 C38 H38C 109.5
H38A C38 H38C 109.5
H38B C38 H38C 109.5
C37 C39 H39A 109.5
C37 C39 H39B 109.5
H39A C39 H39B 109.5
C37 C39 H39C 109.5
H39A C39 H39C 109.5
H39B C39 H39C 109.5
C37 C40 H40A 109.5
C37 C40 H40B 109.5
H40A C40 H40B 109.5
C37 C40 H40C 109.5
H40A C40 H40C 109.5
H40B C40 H40C 109.5
C44 C41 C35 112.0(3)
C44 C41 C43 107.6(4)
C35 C41 C43 109.8(3)
C44 C41 C42 105.8(4)
C35 C41 C42 110.5(3)
C43 C41 C42 111.1(3)
C41 C42 H42A 109.5
C41 C42 H42B 109.5
H42A C42 H42B 109.5
C41 C42 H42C 109.5
H42A C42 H42C 109.5
H42B C42 H42C 109.5
C41 C43 H43A 109.5
C41 C43 H43B 109.5
H43A C43 H43B 109.5
C41 C43 H43C 109.5
H43A C43 H43C 109.5
H43B C43 H43C 109.5
C41 C44 H44A 109.5
C41 C44 H44B 109.5
H44A C44 H44B 109.5
C41 C44 H44C 109.5
H44A C44 H44C 109.5
H44B C44 H44C 109.5
O7 C45 H45A 109.5
O7 C45 H45B 109.5
H45A C45 H45B 109.5
O7 C45 H45C 109.5
H45A C45 H45C 109.5
H45B C45 H45C 109.5
O8 C46 H46A 109.5
O8 C46 H46B 109.5
H46A C46 H46B 109.5
O8 C46 H46C 109.5
H46A C46 H46C 109.5
H46B C46 H46C 109.5

loop_
_geom_bond_atom_site_label_1
_geom_bond_atom_site_label_2
_geom_bond_distance
O1 C1 1.348(4)
O1 H1O 0.8400
O2 C7 1.245(4)
O3 C12 1.364(4)
O3 H3O 0.8402
O4 C23 1.356(4)
O4 H4O 0.8400
O5 C29 1.233(4)
O6 C34 1.377(4)
O6 H6O 0.8400
O7 C45 1.443(6)
O7 H7O 0.8400
O8 C46 1.438(7)
O8 H8O 0.8400
N1 C7 1.341(4)
N1 N2 1.385(4)
N1 H1N 0.8800
N2 C8 1.278(4)
N3 C29 1.350(4)
N3 N4 1.379(4)
N3 H3N 0.8800
N4 C30 1.284(4)
C1 C2 1.383(5)
C1 C6 1.409(5)
C2 C3 1.368(5)
C2 H2 0.9500
C3 C4 1.391(5)
C3 H3 0.9500
C4 C5 1.371(5)
C4 H4 0.9500
C5 C6 1.404(5)
C5 H5 0.9500
C6 C7 1.476(5)
C8 C9 1.456(5)
C8 H8 0.9500
C9 C14 1.382(5)
C9 C10 1.400(5)
C10 C11 1.376(5)
C10 H10 0.9500
C11 C12 1.396(5)
C11 C15 1.547(5)
C12 C13 1.409(5)
C13 C14 1.381(5)
C13 C19 1.544(5)
C14 H14 0.9500
C15 C16 1.523(5)
C15 C18 1.536(5)
C15 C17 1.537(5)
C16 H16A 0.9800
C16 H16B 0.9800
C16 H16C 0.9800
C17 H17A 0.9800
C17 H17B 0.9800
C17 H17C 0.9800
C18 H18A 0.9800
C18 H18B 0.9800
C18 H18C 0.9800
C19 C21 1.522(5)
C19 C20 1.538(5)
C19 C22 1.545(5)
C20 H20A 0.9800
C20 H20B 0.9800
C20 H20C 0.9800
C21 H21A 0.9800
C21 H21B 0.9800
C21 H21C 0.9800
C22 H22A 0.9800
C22 H22B 0.9800
C22 H22C 0.9800
C23 C24 1.374(5)
C23 C28 1.411(5)
C24 C25 1.376(5)
C24 H24 0.9500
C25 C26 1.371(6)
C25 H25 0.9500
C26 C27 1.393(5)
C26 H26 0.9500
C27 C28 1.395(5)
C27 H27 0.9500
C28 C29 1.481(5)
C30 C31 1.456(5)
C30 H30 0.9500
C31 C36 1.380(5)
C31 C32 1.393(5)
C32 C33 1.376(5)
C32 H32 0.9500
C33 C34 1.410(5)
C33 C37 1.539(5)
C34 C35 1.390(5)
C35 C36 1.386(5)
C35 C41 1.537(5)
C36 H36 0.9500
C37 C38 1.518(5)
C37 C40 1.534(5)
C37 C39 1.544(5)
C38 H38A 0.9800
C38 H38B 0.9800
C38 H38C 0.9800
C39 H39A 0.9800
C39 H39B 0.9800
C39 H39C 0.9800
C40 H40A 0.9800
C40 H40B 0.9800
C40 H40C 0.9800
C41 C44 1.521(5)
C41 C43 1.544(6)
C41 C42 1.544(6)
C42 H42A 0.9800
C42 H42B 0.9800
C42 H42C 0.9800
C43 H43A 0.9800
C43 H43B 0.9800
C43 H43C 0.9800
C44 H44A 0.9800
C44 H44B 0.9800
C44 H44C 0.9800
C45 H45A 0.9800
C45 H45B 0.9800
C45 H45C 0.9800
C46 H46A 0.9800
C46 H46B 0.9800
C46 H46C 0.9800

loop_
_geom_hbond_atom_site_label_D
_geom_hbond_atom_site_label_H
_geom_hbond_atom_site_label_A
_geom_hbond_site_symmetry_A
_geom_hbond_distance_DH
_geom_hbond_distance_HA
_geom_hbond_distance_DA
_geom_hbond_angle_DHA
_geom_hbond_publ_flag
O1 H1o O2 . 0.84 1.78 2.528(4) 147 yes
O4 H4o O8 . 0.84 1.75 2.578(4) 167 yes
N1 H1n O5 1_545 0.88 2.10 2.763(4) 132 yes
N3 H3n O4 . 0.88 1.88 2.592(4) 137 yes
O7 H7o N2 . 0.84 2.16 2.900(4) 148 yes
O8 H8o O7 . 0.84 2.00 2.704(5) 140 yes

loop_
_geom_torsion_atom_site_label_1
_geom_torsion_atom_site_label_2
_geom_torsion_atom_site_label_3
_geom_torsion_atom_site_label_4
_geom_torsion
C7 N1 N2 C8 173.1(3)
C29 N3 N4 C30 168.2(3)
O1 C1 C2 C3 -178.6(3)
C6 C1 C2 C3 1.6(6)
C1 C2 C3 C4 0.8(6)
C2 C3 C4 C5 -2.0(6)
C3 C4 C5 C6 0.7(6)
C4 C5 C6 C1 1.7(5)
C4 C5 C6 C7 -180.0(3)
O1 C1 C6 C5 177.4(3)
C2 C1 C6 C5 -2.8(5)
O1 C1 C6 C7 -1.1(5)
C2 C1 C6 C7 178.7(3)
N2 N1 C7 O2 -1.4(5)
N2 N1 C7 C6 178.9(3)
C5 C6 C7 O2 -170.8(3)
C1 C6 C7 O2 7.5(5)
C5 C6 C7 N1 9.0(5)
C1 C6 C7 N1 -172.7(3)
N1 N2 C8 C9 -179.0(3)
N2 C8 C9 C14 173.4(3)
N2 C8 C9 C10 -3.7(5)
C14 C9 C10 C11 -3.0(5)
C8 C9 C10 C11 174.1(3)
C9 C10 C11 C12 0.5(5)
C9 C10 C11 C15 -179.6(3)
C10 C11 C12 O3 -176.3(3)
C15 C11 C12 O3 3.8(5)
C10 C11 C12 C13 3.0(5)
C15 C11 C12 C13 -176.9(3)
O3 C12 C13 C14 175.6(3)
C11 C12 C13 C14 -3.7(5)
O3 C12 C13 C19 -5.6(5)
C11 C12 C13 C19 175.1(3)
C12 C13 C14 C9 1.1(5)
C19 C13 C14 C9 -177.8(3)
C10 C9 C14 C13 2.2(5)
C8 C9 C14 C13 -175.0(3)
C10 C11 C15 C16 -2.1(5)
C12 C11 C15 C16 177.9(3)
C10 C11 C15 C18 -121.2(4)
C12 C11 C15 C18 58.7(5)
C10 C11 C15 C17 116.7(4)
C12 C11 C15 C17 -63.4(4)
C14 C13 C19 C21 3.3(5)
C12 C13 C19 C21 -175.5(3)
C14 C13 C19 C20 -115.8(4)
C12 C13 C19 C20 65.4(4)
C14 C13 C19 C22 121.8(4)
C12 C13 C19 C22 -57.0(4)
O4 C23 C24 C25 -179.0(4)
C28 C23 C24 C25 1.2(6)
C23 C24 C25 C26 -1.9(6)
C24 C25 C26 C27 1.1(6)
C25 C26 C27 C28 0.6(6)
C26 C27 C28 C23 -1.3(5)
C26 C27 C28 C29 178.4(3)
O4 C23 C28 C27 -179.4(3)
C24 C23 C28 C27 0.4(5)
O4 C23 C28 C29 1.0(6)
C24 C23 C28 C29 -179.2(3)
N4 N3 C29 O5 -0.3(5)
N4 N3 C29 C28 179.0(3)
C27 C28 C29 O5 -3.4(5)
C23 C28 C29 O5 176.2(3)
C27 C28 C29 N3 177.3(3)
C23 C28 C29 N3 -3.1(5)
N3 N4 C30 C31 176.9(3)
N4 C30 C31 C36 177.6(3)
N4 C30 C31 C32 -2.3(6)
C36 C31 C32 C33 0.6(5)
C30 C31 C32 C33 -179.4(3)
C31 C32 C33 C34 -0.2(5)
C31 C32 C33 C37 179.2(3)
C32 C33 C34 O6 179.0(3)
C37 C33 C34 O6 -0.4(5)
C32 C33 C34 C35 -0.6(5)
C37 C33 C34 C35 180.0(3)
O6 C34 C35 C36 -178.7(3)
C33 C34 C35 C36 0.9(6)
O6 C34 C35 C41 -0.2(6)
C33 C34 C35 C41 179.4(3)
C32 C31 C36 C35 -0.3(5)
C30 C31 C36 C35 179.7(3)
C34 C35 C36 C31 -0.4(5)
C41 C35 C36 C31 -178.9(3)
C32 C33 C37 C38 0.1(5)
C34 C33 C37 C38 179.4(3)
C32 C33 C37 C40 -119.0(4)
C34 C33 C37 C40 60.4(5)
C32 C33 C37 C39 119.5(4)
C34 C33 C37 C39 -61.1(5)
C36 C35 C41 C44 -4.9(5)
C34 C35 C41 C44 176.6(4)
C36 C35 C41 C43 114.5(4)
C34 C35 C41 C43 -63.9(5)
C36 C35 C41 C42 -122.7(4)
C34 C35 C41 C42 58.9(5)

loop_
_cod_related_entry_id
_cod_related_entry_database
_cod_related_entry_code
1 ChemSpider 30655576
